data_2216605
loop_
_publ_author_name
'Liu, Han-Guo'
'Yong-Cai Qiu'
'Jian-Zhong Wu'

_publ_section_title
;
 4'-(4-Methylphenyl)-2,2':6',2''-terpyridine
;
_journal_coeditor_code KJ2073
_journal_issue 12
_journal_name_full 'Acta Crystallographica Section E'
_journal_page_first o4876
_journal_page_last o4876
_journal_paper_doi 10.1107/S1600536807060904
_journal_volume 63
_journal_year 2007
_chemical_formula_iupac 'C22 H17 N3'
_chemical_formula_moiety 'C22 H17 N3'
_chemical_formula_sum 'C22 H17 N3'
_chemical_formula_weight 323.39
_chemical_name_systematic
;
4'-(4-Methylphenyl)-2,2':6',2''-terpyridine
;
_space_group_IT_number 14
_symmetry_cell_setting monoclinic
_symmetry_space_group_name_Hall '-P 2ybc'
_symmetry_space_group_name_H-M 'P 1 21/c 1'
_atom_sites_solution_hydrogens geom
_atom_sites_solution_primary direct
_atom_sites_solution_secondary difmap
_audit_creation_method SHELXL-97
_cell_angle_alpha 90.00
_cell_angle_beta 112.357(3)
_cell_angle_gamma 90.00
_cell_formula_units_Z 8
_cell_length_a 9.4575(4)
_cell_length_b 33.8005(15)
_cell_length_c 11.3730(5)
_cell_measurement_reflns_used 5600
_cell_measurement_temperature 293(2)
_cell_measurement_theta_max 28.00
_cell_measurement_theta_min 1.36
_cell_volume 3362.3(3)
_computing_cell_refinement 'SAINT (Bruker, 2004)'
_computing_data_collection 'APEX-2 (Bruker, 2004)'
_computing_data_reduction 'SAINT (Bruker, 2004)'
_computing_molecular_graphics 'SHELXTL (Bruker, 2004)'
_computing_publication_material 'SHELXTLXP (Bruker, 2004)'
_computing_structure_refinement 'SHELXL97 (Sheldrick, 1997)'
_computing_structure_solution 'SHELXS97 (Sheldrick, 1997)'
_diffrn_ambient_temperature 293(2)
_diffrn_measured_fraction_theta_full 0.998
_diffrn_measured_fraction_theta_max 0.998
_diffrn_measurement_device_type 'Bruker APEXII area-detector diffractometer'
_diffrn_measurement_method '\f and \w scan'
_diffrn_radiation_monochromator graphite
_diffrn_radiation_source 'fine-focus sealed tube'
_diffrn_radiation_type MoK\a
_diffrn_radiation_wavelength 0.71073
_diffrn_reflns_av_R_equivalents 0.0452
_diffrn_reflns_av_sigmaI/netI 0.0309
_diffrn_reflns_limit_h_max 12
_diffrn_reflns_limit_h_min -12
_diffrn_reflns_limit_k_max 43
_diffrn_reflns_limit_k_min -44
_diffrn_reflns_limit_l_max 14
_diffrn_reflns_limit_l_min -14
_diffrn_reflns_number 54997
_diffrn_reflns_theta_full 27.89
_diffrn_reflns_theta_max 27.89
_diffrn_reflns_theta_min 2.03
_diffrn_standards_number 0
_exptl_absorpt_coefficient_mu 0.077
_exptl_absorpt_correction_type none
_exptl_crystal_colour colourless
_exptl_crystal_density_diffrn 1.278
_exptl_crystal_density_method 'not measured'
_exptl_crystal_description block
_exptl_crystal_F_000 1360
_exptl_crystal_size_max 0.26
_exptl_crystal_size_mid 0.23
_exptl_crystal_size_min 0.19
_refine_diff_density_max 0.218
_refine_diff_density_min -0.156
_refine_ls_extinction_method none
_refine_ls_goodness_of_fit_ref 1.029
_refine_ls_hydrogen_treatment constr
_refine_ls_matrix_type full
_refine_ls_number_parameters 453
_refine_ls_number_reflns 8020
_refine_ls_number_restraints 0
_refine_ls_restrained_S_all 1.029
_refine_ls_R_factor_all 0.0899
_refine_ls_R_factor_gt 0.0482
_refine_ls_shift/su_max 0.000
_refine_ls_shift/su_mean 0.000
_refine_ls_structure_factor_coef Fsqd
_refine_ls_weighting_details 'calc w=1/[\s^2^(Fo^2^)+(0.0511P)^2^+0.4806P] where P=(Fo^2^+2Fc^2^)/3'
_refine_ls_weighting_scheme calc
_refine_ls_wR_factor_gt 0.1107
_refine_ls_wR_factor_ref 0.1306
_reflns_number_gt 4866
_reflns_number_total 8020
_reflns_threshold_expression >2sigma(I)
_cod_data_source_file kj2073.cif
_cod_data_source_block I
_cod_original_sg_symbol_H-M 'P 21/c'
_cod_database_code 2216605
_cod_database_fobs_code 2216605

loop_
_symmetry_equiv_pos_as_xyz
'x, y, z'
'-x, y+1/2, -z+1/2'
'-x, -y, -z'
'x, -y-1/2, z-1/2'

loop_
_atom_site_type_symbol
_atom_site_label
_atom_site_fract_x
_atom_site_fract_y
_atom_site_fract_z
_atom_site_U_iso_or_equiv
_atom_site_adp_type
_atom_site_calc_flag
_atom_site_refinement_flags
_atom_site_occupancy
C C1 0.7759(2) 0.11297(6) 0.48780(16) 0.0696(5) Uani d . 1
H H1 0.7122 0.0961 0.5098 0.083 Uiso calc R 1
C C2 0.8596(2) 0.13996(6) 0.57595(16) 0.0701(5) Uani d . 1
H H2 0.8524 0.1416 0.6551 0.084 Uiso calc R 1
C C3 0.9539(3) 0.16431(6) 0.54450(17) 0.0816(6) Uani d . 1
H H3 1.0143 0.1827 0.6028 0.098 Uiso calc R 1
C C4 0.9591(2) 0.16147(6) 0.42549(16) 0.0728(5) Uani d . 1
H H4 1.0226 0.1781 0.4023 0.087 Uiso calc R 1
C C5 0.86928(18) 0.13385(4) 0.34122(14) 0.0497(4) Uani d . 1
C C6 0.86531(17) 0.13101(4) 0.20943(14) 0.0466(4) Uani d . 1
C C7 0.77995(17) 0.10220(4) 0.12563(14) 0.0475(4) Uani d . 1
H H7 0.7269 0.0834 0.1525 0.057 Uiso calc R 1
C C8 0.77361(16) 0.10132(4) 0.00176(13) 0.0449(3) Uani d . 1
C C9 0.85548(17) 0.13028(4) -0.03174(14) 0.0495(4) Uani d . 1
H H9 0.8538 0.1311 -0.1140 0.059 Uiso calc R 1
C C10 0.93975(17) 0.15801(4) 0.05723(14) 0.0474(4) Uani d . 1
C C11 1.02934(17) 0.18938(4) 0.02493(14) 0.0498(4) Uani d . 1
C C12 1.12666(19) 0.21366(5) 0.11818(16) 0.0580(4) Uani d . 1
H H12 1.1365 0.2107 0.2022 0.070 Uiso calc R 1
C C13 1.2091(2) 0.24222(5) 0.08585(18) 0.0659(5) Uani d . 1
H H13 1.2750 0.2589 0.1476 0.079 Uiso calc R 1
C C14 1.1930(2) 0.24576(5) -0.03759(18) 0.0681(5) Uani d . 1
H H14 1.2477 0.2647 -0.0623 0.082 Uiso calc R 1
C C15 1.0942(2) 0.22076(6) -0.12404(18) 0.0806(6) Uani d . 1
H H15 1.0830 0.2234 -0.2085 0.097 Uiso calc R 1
C C16 0.68526(16) 0.07058(4) -0.08986(13) 0.0444(3) Uani d . 1
C C17 0.55910(17) 0.05249(5) -0.07901(14) 0.0506(4) Uani d . 1
H H17 0.5280 0.0601 -0.0139 0.061 Uiso calc R 1
C C18 0.47891(17) 0.02341(5) -0.16333(14) 0.0533(4) Uani d . 1
H H18 0.3945 0.0119 -0.1540 0.064 Uiso calc R 1
C C19 0.52101(17) 0.01106(5) -0.26110(14) 0.0511(4) Uani d . 1
C C20 0.64724(18) 0.02899(5) -0.27141(14) 0.0556(4) Uani d . 1
H H20 0.6784 0.0212 -0.3362 0.067 Uiso calc R 1
C C21 0.72812(17) 0.05812(5) -0.18789(14) 0.0518(4) Uani d . 1
H H21 0.8126 0.0696 -0.1974 0.062 Uiso calc R 1
C C22 0.4345(2) -0.02102(6) -0.35164(17) 0.0729(5) Uani d . 1
H H22A 0.3543 -0.0094 -0.4231 0.109 Uiso calc R 1
H H22B 0.3910 -0.0389 -0.3090 0.109 Uiso calc R 1
H H22C 0.5030 -0.0352 -0.3806 0.109 Uiso calc R 1
C C23 0.5999(2) 0.21967(6) -0.08254(19) 0.0766(6) Uani d . 1
H H23 0.5938 0.2216 -0.1659 0.092 Uiso calc R 1
C C24 0.6915(2) 0.24603(5) 0.00338(19) 0.0700(5) Uani d . 1
H H24 0.7459 0.2652 -0.0206 0.084 Uiso calc R 1
C C25 0.7009(2) 0.24337(5) 0.12568(19) 0.0686(5) Uani d . 1
H H25 0.7615 0.2609 0.1871 0.082 Uiso calc R 1
C C26 0.61903(19) 0.21428(5) 0.15698(16) 0.0589(4) Uani d . 1
H H26 0.6251 0.2117 0.2402 0.071 Uiso calc R 1
C C27 0.52811(17) 0.18903(4) 0.06361(14) 0.0484(4) Uani d . 1
C C28 0.43590(16) 0.15754(4) 0.09245(14) 0.0459(3) Uani d . 1
C C29 0.35440(16) 0.13027(4) 0.00119(14) 0.0471(4) Uani d . 1
H H29 0.3562 0.1316 -0.0799 0.057 Uiso calc R 1
C C30 0.26990(16) 0.10085(4) 0.02985(13) 0.0439(3) Uani d . 1
C C31 0.27262(17) 0.10065(4) 0.15311(14) 0.0476(4) Uani d . 1
H H31 0.2176 0.0817 0.1771 0.057 Uiso calc R 1
C C32 0.35749(17) 0.12881(4) 0.24004(14) 0.0465(4) Uani d . 1
C C33 0.36472(18) 0.12913(5) 0.37347(14) 0.0510(4) Uani d . 1
C C34 0.4341(2) 0.15961(5) 0.45523(16) 0.0684(5) Uani d . 1
H H34 0.4736 0.1812 0.4271 0.082 Uiso calc R 1
C C35 0.4444(2) 0.15775(7) 0.57910(18) 0.0813(6) Uani d . 1
H H35 0.4906 0.1781 0.6356 0.098 Uiso calc R 1
C C36 0.3861(2) 0.12569(7) 0.61817(18) 0.0804(6) Uani d . 1
H H36 0.3936 0.1234 0.7018 0.096 Uiso calc R 1
C C37 0.3164(3) 0.09704(6) 0.53035(17) 0.0815(6) Uani d . 1
H H37 0.2745 0.0755 0.5565 0.098 Uiso calc R 1
C C38 0.18624(16) 0.07058(4) -0.06589(13) 0.0430(3) Uani d . 1
C C39 0.16367(16) 0.03240(4) -0.03040(13) 0.0478(4) Uani d . 1
H H39 0.1968 0.0260 0.0555 0.057 Uiso calc R 1
C C40 0.09327(16) 0.00391(4) -0.11997(14) 0.0492(4) Uani d . 1
H H40 0.0788 -0.0212 -0.0931 0.059 Uiso calc R 1
C C41 0.04346(16) 0.01154(4) -0.24868(14) 0.0481(4) Uani d . 1
C C42 0.06321(17) 0.04971(5) -0.28435(14) 0.0520(4) Uani d . 1
H H42 0.0287 0.0560 -0.3703 0.062 Uiso calc R 1
C C43 0.13286(17) 0.07865(5) -0.19547(14) 0.0508(4) Uani d . 1
H H43 0.1443 0.1040 -0.2227 0.061 Uiso calc R 1
C C44 -0.0281(2) -0.02038(5) -0.34506(16) 0.0656(5) Uani d . 1
H H44A -0.0878 -0.0085 -0.4254 0.098 Uiso calc R 1
H H44B -0.0929 -0.0365 -0.3171 0.098 Uiso calc R 1
H H44C 0.0507 -0.0365 -0.3542 0.098 Uiso calc R 1
N N1 0.77916(16) 0.10912(4) 0.37216(12) 0.0611(4) Uani d . 1
N N2 0.94561(14) 0.15852(4) 0.17656(11) 0.0497(3) Uani d . 1
N N3 1.01214(18) 0.19271(4) -0.09654(13) 0.0711(4) Uani d . 1
N N4 0.51837(17) 0.19136(4) -0.05618(13) 0.0663(4) Uani d . 1
N N5 0.43839(14) 0.15705(4) 0.21117(11) 0.0493(3) Uani d . 1
N N6 0.30441(18) 0.09797(4) 0.40976(13) 0.0687(4) Uani d . 1

loop_
_atom_site_aniso_label
_atom_site_aniso_U_11
_atom_site_aniso_U_22
_atom_site_aniso_U_33
_atom_site_aniso_U_12
_atom_site_aniso_U_13
_atom_site_aniso_U_23
C1 0.0820(13) 0.0769(13) 0.0565(11) 0.0047(10) 0.0340(9) 0.0042(9)
C2 0.0920(14) 0.0748(13) 0.0457(9) 0.0182(11) 0.0287(10) 0.0024(9)
C3 0.1102(16) 0.0774(14) 0.0517(11) -0.0114(12) 0.0247(11) -0.0163(10)
C4 0.0951(14) 0.0686(12) 0.0562(11) -0.0184(10) 0.0304(10) -0.0118(9)
C5 0.0567(9) 0.0460(9) 0.0464(8) 0.0075(7) 0.0195(7) 0.0003(7)
C6 0.0511(8) 0.0433(9) 0.0465(8) 0.0056(7) 0.0197(7) -0.0002(7)
C7 0.0516(9) 0.0451(9) 0.0480(8) 0.0020(7) 0.0214(7) 0.0023(7)
C8 0.0456(8) 0.0436(8) 0.0460(8) 0.0047(7) 0.0180(6) 0.0005(7)
C9 0.0559(9) 0.0502(9) 0.0448(8) 0.0029(7) 0.0219(7) 0.0006(7)
C10 0.0494(8) 0.0423(8) 0.0512(9) 0.0039(7) 0.0199(7) 0.0008(7)
C11 0.0526(9) 0.0436(9) 0.0544(9) 0.0054(7) 0.0216(7) 0.0016(7)
C12 0.0625(10) 0.0522(10) 0.0599(10) -0.0030(8) 0.0240(8) -0.0035(8)
C13 0.0617(11) 0.0547(11) 0.0780(13) -0.0069(8) 0.0228(9) -0.0062(9)
C14 0.0708(12) 0.0547(11) 0.0811(13) -0.0083(9) 0.0316(10) 0.0087(9)
C15 0.1039(16) 0.0778(13) 0.0638(12) -0.0254(12) 0.0358(11) 0.0056(10)
C16 0.0449(8) 0.0472(9) 0.0409(8) 0.0046(6) 0.0161(6) 0.0005(6)
C17 0.0482(9) 0.0587(10) 0.0498(9) 0.0031(7) 0.0241(7) -0.0033(7)
C18 0.0432(8) 0.0615(10) 0.0563(9) -0.0028(7) 0.0201(7) -0.0021(8)
C19 0.0475(9) 0.0551(10) 0.0451(8) 0.0005(7) 0.0113(7) -0.0018(7)
C20 0.0586(10) 0.0670(11) 0.0457(8) -0.0008(8) 0.0248(7) -0.0073(8)
C21 0.0502(9) 0.0605(10) 0.0486(9) -0.0054(7) 0.0230(7) -0.0038(7)
C22 0.0701(12) 0.0765(13) 0.0655(11) -0.0142(10) 0.0185(9) -0.0156(10)
C23 0.1024(15) 0.0667(12) 0.0709(12) -0.0243(11) 0.0446(11) -0.0012(10)
C24 0.0744(12) 0.0543(11) 0.0869(14) -0.0122(9) 0.0372(11) 0.0025(10)
C25 0.0680(11) 0.0541(11) 0.0800(13) -0.0127(9) 0.0241(10) -0.0101(9)
C26 0.0625(10) 0.0535(10) 0.0614(10) -0.0034(8) 0.0243(8) -0.0040(8)
C27 0.0513(9) 0.0410(8) 0.0553(9) 0.0044(7) 0.0229(7) 0.0002(7)
C28 0.0486(8) 0.0414(8) 0.0503(9) 0.0058(7) 0.0219(7) 0.0017(7)
C29 0.0530(9) 0.0468(9) 0.0450(8) 0.0027(7) 0.0224(7) 0.0017(7)
C30 0.0435(8) 0.0435(8) 0.0461(8) 0.0048(6) 0.0186(6) 0.0025(6)
C31 0.0502(8) 0.0460(9) 0.0485(8) 0.0000(7) 0.0210(7) 0.0029(7)
C32 0.0502(8) 0.0442(9) 0.0468(8) 0.0066(7) 0.0203(7) 0.0025(7)
C33 0.0553(9) 0.0515(9) 0.0479(9) 0.0054(7) 0.0215(7) 0.0007(7)
C34 0.0871(13) 0.0642(11) 0.0596(11) -0.0078(10) 0.0344(10) -0.0104(9)
C35 0.0947(15) 0.0931(16) 0.0575(12) -0.0080(12) 0.0306(11) -0.0209(11)
C36 0.0967(15) 0.1012(16) 0.0484(10) 0.0077(13) 0.0333(10) 0.0013(11)
C37 0.1110(16) 0.0863(14) 0.0567(11) -0.0095(12) 0.0426(11) 0.0037(10)
C38 0.0425(8) 0.0447(8) 0.0437(8) 0.0025(6) 0.0185(6) 0.0026(6)
C39 0.0498(8) 0.0505(9) 0.0428(8) 0.0032(7) 0.0175(7) 0.0064(7)
C40 0.0501(9) 0.0441(8) 0.0538(9) -0.0015(7) 0.0203(7) 0.0030(7)
C41 0.0435(8) 0.0521(9) 0.0492(9) 0.0016(7) 0.0180(7) -0.0018(7)
C42 0.0540(9) 0.0598(10) 0.0410(8) -0.0002(7) 0.0167(7) 0.0033(7)
C43 0.0544(9) 0.0498(9) 0.0488(9) -0.0014(7) 0.0202(7) 0.0077(7)
C44 0.0693(11) 0.0649(11) 0.0597(10) -0.0053(9) 0.0214(9) -0.0093(8)
N1 0.0718(9) 0.0650(9) 0.0507(8) -0.0017(7) 0.0281(7) -0.0004(7)
N2 0.0554(8) 0.0458(7) 0.0493(7) 0.0023(6) 0.0212(6) -0.0017(6)
N3 0.0888(11) 0.0702(10) 0.0556(9) -0.0222(8) 0.0291(8) 0.0002(7)
N4 0.0849(10) 0.0605(9) 0.0617(9) -0.0195(8) 0.0370(8) -0.0042(7)
N5 0.0535(7) 0.0459(7) 0.0499(7) 0.0034(6) 0.0212(6) -0.0001(6)
N6 0.0913(11) 0.0678(10) 0.0528(8) -0.0086(8) 0.0340(8) 0.0002(7)

loop_
_atom_type_symbol
_atom_type_description
_atom_type_scat_dispersion_real
_atom_type_scat_dispersion_imag
_atom_type_scat_source
C C 0.0033 0.0016 'International Tables Vol C Tables 4.2.6.8 and 6.1.1.4'
H H 0.0000 0.0000 'International Tables Vol C Tables 4.2.6.8 and 6.1.1.4'
N N 0.0061 0.0033 'International Tables Vol C Tables 4.2.6.8 and 6.1.1.4'

loop_
_geom_angle_atom_site_label_1
_geom_angle_atom_site_label_2
_geom_angle_atom_site_label_3
_geom_angle
N1 C1 C2 124.41(18)
N1 C1 H1 117.8
C2 C1 H1 117.8
C3 C2 C1 117.89(17)
C3 C2 H2 121.1
C1 C2 H2 121.1
C2 C3 C4 119.31(18)
C2 C3 H3 120.3
C4 C3 H3 120.3
C5 C4 C3 119.28(18)
C5 C4 H4 120.4
C3 C4 H4 120.4
N1 C5 C4 121.93(15)
N1 C5 C6 116.85(14)
C4 C5 C6 121.20(15)
N2 C6 C7 122.61(14)
N2 C6 C5 115.86(13)
C7 C6 C5 121.51(14)
C6 C7 C8 120.12(14)
C6 C7 H7 119.9
C8 C7 H7 119.9
C7 C8 C9 116.77(13)
C7 C8 C16 121.56(13)
C9 C8 C16 121.67(13)
C10 C9 C8 120.12(14)
C10 C9 H9 119.9
C8 C9 H9 119.9
N2 C10 C9 122.67(14)
N2 C10 C11 115.70(13)
C9 C10 C11 121.63(14)
N3 C11 C12 121.97(15)
N3 C11 C10 117.35(14)
C12 C11 C10 120.68(14)
C13 C12 C11 119.48(16)
C13 C12 H12 120.3
C11 C12 H12 120.3
C14 C13 C12 119.06(17)
C14 C13 H13 120.5
C12 C13 H13 120.5
C13 C14 C15 117.88(17)
C13 C14 H14 121.1
C15 C14 H14 121.1
N3 C15 C14 124.88(18)
N3 C15 H15 117.6
C14 C15 H15 117.6
C17 C16 C21 117.46(14)
C17 C16 C8 121.33(13)
C21 C16 C8 121.19(13)
C18 C17 C16 121.04(14)
C18 C17 H17 119.5
C16 C17 H17 119.5
C19 C18 C17 121.60(14)
C19 C18 H18 119.2
C17 C18 H18 119.2
C18 C19 C20 117.29(14)
C18 C19 C22 121.39(15)
C20 C19 C22 121.32(15)
C21 C20 C19 121.65(14)
C21 C20 H20 119.2
C19 C20 H20 119.2
C20 C21 C16 120.96(14)
C20 C21 H21 119.5
C16 C21 H21 119.5
C19 C22 H22A 109.5
C19 C22 H22B 109.5
H22A C22 H22B 109.5
C19 C22 H22C 109.5
H22A C22 H22C 109.5
H22B C22 H22C 109.5
N4 C23 C24 124.95(18)
N4 C23 H23 117.5
C24 C23 H23 117.5
C23 C24 C25 117.76(17)
C23 C24 H24 121.1
C25 C24 H24 121.1
C24 C25 C26 119.05(17)
C24 C25 H25 120.5
C26 C25 H25 120.5
C27 C26 C25 119.30(16)
C27 C26 H26 120.4
C25 C26 H26 120.4
N4 C27 C26 122.10(15)
N4 C27 C28 116.66(13)
C26 C27 C28 121.24(14)
N5 C28 C29 122.58(14)
N5 C28 C27 116.29(13)
C29 C28 C27 121.13(13)
C28 C29 C30 120.46(14)
C28 C29 H29 119.8
C30 C29 H29 119.8
C29 C30 C31 116.59(13)
C29 C30 C38 120.98(13)
C31 C30 C38 122.40(13)
C32 C31 C30 119.89(14)
C32 C31 H31 120.1
C30 C31 H31 120.1
N5 C32 C31 122.94(14)
N5 C32 C33 115.74(13)
C31 C32 C33 121.32(14)
N6 C33 C34 122.12(15)
N6 C33 C32 116.66(14)
C34 C33 C32 121.20(15)
C33 C34 C35 119.17(18)
C33 C34 H34 120.4
C35 C34 H34 120.4
C36 C35 C34 119.33(18)
C36 C35 H35 120.3
C34 C35 H35 120.3
C35 C36 C37 117.83(18)
C35 C36 H36 121.1
C37 C36 H36 121.1
N6 C37 C36 124.31(19)
N6 C37 H37 117.8
C36 C37 H37 117.8
C43 C38 C39 117.06(13)
C43 C38 C30 121.29(13)
C39 C38 C30 121.59(13)
C40 C39 C38 121.22(13)
C40 C39 H39 119.4
C38 C39 H39 119.4
C39 C40 C41 121.90(14)
C39 C40 H40 119.1
C41 C40 H40 119.1
C40 C41 C42 117.02(14)
C40 C41 C44 121.10(14)
C42 C41 C44 121.88(14)
C43 C42 C41 121.67(14)
C43 C42 H42 119.2
C41 C42 H42 119.2
C42 C43 C38 121.10(14)
C42 C43 H43 119.4
C38 C43 H43 119.4
C41 C44 H44A 109.5
C41 C44 H44B 109.5
H44A C44 H44B 109.5
C41 C44 H44C 109.5
H44A C44 H44C 109.5
H44B C44 H44C 109.5
C5 N1 C1 117.14(15)
C10 N2 C6 117.70(13)
C11 N3 C15 116.73(15)
C27 N4 C23 116.84(15)
C32 N5 C28 117.55(13)
C37 N6 C33 117.22(16)

loop_
_geom_bond_atom_site_label_1
_geom_bond_atom_site_label_2
_geom_bond_distance
C1 N1 1.334(2)
C1 C2 1.364(3)
C1 H1 0.9300
C2 C3 1.358(3)
C2 H2 0.9300
C3 C4 1.376(2)
C3 H3 0.9300
C4 C5 1.376(2)
C4 H4 0.9300
C5 N1 1.333(2)
C5 C6 1.488(2)
C6 N2 1.3407(18)
C6 C7 1.387(2)
C7 C8 1.3875(19)
C7 H7 0.9300
C8 C9 1.388(2)
C8 C16 1.4835(19)
C9 C10 1.387(2)
C9 H9 0.9300
C10 N2 1.3371(18)
C10 C11 1.488(2)
C11 N3 1.3329(19)
C11 C12 1.379(2)
C12 C13 1.376(2)
C12 H12 0.9300
C13 C14 1.358(2)
C13 H13 0.9300
C14 C15 1.362(2)
C14 H14 0.9300
C15 N3 1.335(2)
C15 H15 0.9300
C16 C17 1.387(2)
C16 C21 1.389(2)
C17 C18 1.381(2)
C17 H17 0.9300
C18 C19 1.381(2)
C18 H18 0.9300
C19 C20 1.383(2)
C19 C22 1.505(2)
C20 C21 1.380(2)
C20 H20 0.9300
C21 H21 0.9300
C22 H22A 0.9600
C22 H22B 0.9600
C22 H22C 0.9600
C23 N4 1.333(2)
C23 C24 1.362(2)
C23 H23 0.9300
C24 C25 1.363(2)
C24 H24 0.9300
C25 C26 1.379(2)
C25 H25 0.9300
C26 C27 1.379(2)
C26 H26 0.9300
C27 N4 1.3324(19)
C27 C28 1.489(2)
C28 N5 1.3415(18)
C28 C29 1.383(2)
C29 C30 1.3898(19)
C29 H29 0.9300
C30 C31 1.3923(19)
C30 C38 1.484(2)
C31 C32 1.387(2)
C31 H31 0.9300
C32 N5 1.3399(18)
C32 C33 1.493(2)
C33 N6 1.336(2)
C33 C34 1.376(2)
C34 C35 1.376(2)
C34 H34 0.9300
C35 C36 1.364(3)
C35 H35 0.9300
C36 C37 1.367(3)
C36 H36 0.9300
C37 N6 1.333(2)
C37 H37 0.9300
C38 C43 1.3910(19)
C38 C39 1.3925(19)
C39 C40 1.376(2)
C39 H39 0.9300
C40 C41 1.381(2)
C40 H40 0.9300
C41 C42 1.386(2)
C41 C44 1.503(2)
C42 C43 1.381(2)
C42 H42 0.9300
C43 H43 0.9300
C44 H44A 0.9600
C44 H44B 0.9600
C44 H44C 0.9600

loop_
_geom_hbond_atom_site_label_D
_geom_hbond_atom_site_label_H
_geom_hbond_atom_site_label_A
_geom_hbond_site_symmetry_A
_geom_hbond_distance_DH
_geom_hbond_distance_HA
_geom_hbond_distance_DA
_geom_hbond_angle_DHA
C18 H18 Cg1 . 0.93 2.82 3.53030(10) 134(2)
C21 H21 Cg1 1_655 0.93 2.87 3.57670(10) 133(2)
C39 H39 Cg2 3_655 0.93 2.93 3.53980(10) 125(2)

loop_
_cod_related_entry_id
_cod_related_entry_database
_cod_related_entry_code
1 ChemSpider 128890
